data_9001331
loop_
_publ_author_name
'Wiewiora, A.'
'Rausell Colom, J. A.'
'Garcia Gonzalez, T.'

_publ_section_title
;
 The crystal structure of amesite from Mount Sobotka: a nonstandard polytype
;
_journal_name_full 'American Mineralogist'
_journal_page_first 647
_journal_page_last 652
_journal_volume 76
_journal_year 1991
_chemical_compound_source 'Mount Sobotka, lower Silesia, Poland'
_chemical_formula_sum 'Al1.849 H4 Mg2.076 O9 Si1.075'
_chemical_name_mineral Amesite
_space_group_crystal_system triclinic
_space_group_IT_number 1
_space_group_name_Hall 'C 1'
_space_group_name_H-M_alt 'C 1'
_symmetry_space_group_name_H-M 'C 1'
_cell_angle_alpha 102.11
_cell_angle_beta 90.2
_cell_angle_gamma 90.1
_cell_formula_units_Z 4
_cell_length_a 5.31
_cell_length_b 9.212
_cell_length_c 14.401
_cell_volume 688.753
_database_code_amcsd 0001361
_exptl_crystal_density_diffrn 2.686
_cod_original_formula_sum 'Si1.075 Al1.849 Mg2.076 O9 H4'
_cod_database_code 9001331

loop_
_space_group_symop_id
_space_group_symop_operation_xyz
1 x,y,z
2 x+1/2,y+1/2,z

loop_
_atom_site_aniso_label
_atom_site_aniso_U_11
_atom_site_aniso_U_22
_atom_site_aniso_U_33
_atom_site_aniso_U_12
_atom_site_aniso_U_13
_atom_site_aniso_U_23
Si1 0.00700 0.00600 0.01200 0.00300 -0.00200 0.00300
Al1_1 0.00700 0.00600 0.01200 0.00300 -0.00200 0.00300
Si2 0.00600 0.00700 0.01800 0.00100 0.00100 0.00400
Al2_1 0.00600 0.00700 0.01800 0.00100 0.00100 0.00400
Si11 0.00800 0.00700 0.01500 -0.00100 0.00100 0.00200
Al11_1 0.00800 0.00700 0.01500 -0.00100 0.00100 0.00200
Si22 0.01000 0.01000 0.01500 0.00200 -0.00200 0.00400
Al22_1 0.01000 0.01000 0.01500 0.00200 -0.00200 0.00400
Mg1 0.01000 0.00300 0.01900 0.00000 -0.00200 0.00500
Al1_2 0.01000 0.00300 0.01900 0.00000 -0.00200 0.00500
Mg2 0.00900 0.00400 0.01800 0.00200 0.00000 0.00500
Al2_2 0.00900 0.00400 0.01800 0.00200 0.00000 0.00500
Mg3 0.00800 0.01100 0.01400 -0.00200 0.00000 0.00500
Al3 0.00800 0.01100 0.01400 -0.00200 0.00000 0.00500
Mg11 0.01300 0.00900 0.01300 0.00200 0.00200 0.00100
Al11_2 0.01300 0.00900 0.01300 0.00200 0.00200 0.00100
Mg22 0.01100 0.01100 0.01400 0.00100 0.00100 0.00100
Al22_2 0.01100 0.01100 0.01400 0.00100 0.00100 0.00100
Mg33 0.01500 0.02200 0.01100 -0.00300 0.00000 -0.00100
Al33 0.01500 0.02200 0.01100 -0.00300 0.00000 -0.00100
O1 0.00500 0.00800 0.01700 -0.00100 0.00100 0.00200
O2 0.00800 0.00600 0.01500 0.00000 -0.00100 0.00400
O3 0.02400 0.00900 0.03000 0.00500 0.00300 0.00800
O4 0.02800 0.01500 0.01900 -0.00500 -0.00200 0.01000
O5 0.03800 0.00700 0.02600 0.01400 -0.00100 0.00300
O11 0.00700 0.00800 0.02400 0.00300 0.00300 0.00300
O22 0.00800 0.00800 0.01900 0.00500 0.00300 0.00200
O33 0.02000 0.01600 0.03400 -0.00500 0.00800 0.00000
O44 0.01500 0.01900 0.05800 -0.00700 0.00200 -0.00400
O55 0.02700 0.01100 0.03500 -0.00100 0.00200 0.00700
O-H1 0.00500 0.00500 0.01800 0.00000 0.00100 0.00300
O-H2 0.01300 0.00800 0.02500 0.00000 -0.00500 0.00400
O-H3 0.00800 0.00800 0.03100 0.00100 -0.00200 0.00600
O-H4 0.01300 0.00800 0.02900 -0.00100 -0.00200 0.00400
O-H11 0.00700 0.01200 0.02500 0.00000 0.00400 -0.00300
O-H22 0.00800 0.00700 0.02200 -0.00200 -0.00100 0.01000
O-H33 0.00900 0.00500 0.02000 0.00200 -0.00200 0.00900
O-H44 0.01200 0.00600 0.02500 0.00000 0.00000 0.00700

loop_
_atom_site_label
_atom_site_fract_x
_atom_site_fract_y
_atom_site_fract_z
_atom_site_occupancy
_atom_site_type_symbol
_atom_site_attached_hydrogens
Si1 0.00000 0.00000 0.04000 0.76000 Si 0
Al1_1 0.00000 0.00000 0.04000 0.24000 Al 0
Si2 0.01110 0.33940 0.03610 0.30000 Si 0
Al2_1 0.01110 0.33940 0.03610 0.70000 Al 0
Si11 0.51210 -0.00030 0.53930 0.76000 Si 0
Al11_1 0.51210 -0.00030 0.53930 0.24000 Al 0
Si22 0.02670 0.16930 0.53560 0.33000 Si 0
Al22_1 0.02670 0.16930 0.53560 0.67000 Al 0
Mg1 0.16670 0.23770 0.23410 0.69200 Mg 0
Al1_2 0.16670 0.23770 0.23410 0.30800 Al 0
Mg2 0.66790 0.07030 0.23370 0.69200 Mg 0
Al2_2 0.66790 0.07030 0.23370 0.30800 Al 0
Mg3 0.66610 0.40650 0.23260 0.69200 Mg 0
Al3 0.66610 0.40650 0.23260 0.30800 Al 0
Mg11 0.84290 0.40340 0.73260 0.69200 Mg 0
Al11_2 0.84290 0.40340 0.73260 0.30800 Al 0
Mg22 0.84150 0.07110 0.73370 0.69200 Mg 0
Al22_2 0.84150 0.07110 0.73370 0.30800 Al 0
Mg33 0.33970 0.23600 0.73310 0.69200 Mg 0
Al33 0.33970 0.23600 0.73310 0.30800 Al 0
O1 -0.00460 0.04330 0.15630 1.00000 O 0
O2 -0.01690 0.37920 0.15850 1.00000 O 0
O3 0.06650 0.15410 0.00350 1.00000 O 0
O4 0.72210 -0.03840 -0.00650 1.00000 O 0
O5 0.72010 0.38410 0.00270 1.00000 O 0
O11 0.50580 0.04350 0.66050 1.00000 O 0
O22 0.01970 0.20970 0.65860 1.00000 O 0
O33 0.79960 0.03260 0.50920 1.00000 O 0
O44 0.92690 0.32920 0.49780 1.00000 O 0
O55 0.29510 0.09650 0.49480 1.00000 O 0
O-H1 0.49080 0.21310 0.15950 1.00000 O 1
O-H2 0.31700 0.09400 0.30600 1.00000 O 1
O-H3 0.33200 0.42710 0.30400 1.00000 O 1
O-H4 0.81960 0.26360 0.30510 1.00000 O 1
O-H11 0.50990 0.37920 0.65950 1.00000 O 1
O-H22 0.18510 0.42700 0.80630 1.00000 O 1
O-H33 0.19190 0.09830 0.80570 1.00000 O 1
O-H44 0.68500 0.26390 0.80390 1.00000 O 1

loop_
_cod_changelog_entry_id
_cod_changelog_entry_author
_cod_changelog_entry_date
_cod_changelog_entry_text
1
;cod-tools version 3.8.0
Id: cif_guess_AMCSD_atom_types 9574 2023-05-10 09:00:05Z saulius
;
2023-05-10T18:47:16+03:00
;Derived atom types and hydrogen counts
from atom names that follow the AMCSD naming convention
(Wat == water, O-H == hydroxyl).
;
2
;cod-tools version 3.10.1
Id: cif_fix_AMCSD_aniso_labels 10200 2024-08-01 14:09:44Z saulius
;
2024-08-02T12:20:00+03:00
;Changed the following '_atom_site_aniso_label' values:
'OH1' -> 'O-H1'
'OH2' -> 'O-H2'
'OH3' -> 'O-H3'
'OH4' -> 'O-H4'
'OH11' -> 'O-H11'
'OH22' -> 'O-H22'
'OH33' -> 'O-H33'
'OH44' -> 'O-H44'
;
3
;cod-tools version 3.10.1
Id: cif_fix_AMCSD_atom_labels 10224 2024-08-07 11:09:31Z saulius
;
2024-08-07T19:38:10+03:00
;Changed the following '_atom_site_label' values:
the first duplicated label 'Al1'  converted to 'Al1_1'
duplicated label 'Al1' at index 9 converted to 'Al1_2'
the first duplicated label 'Al2'  converted to 'Al2_1'
duplicated label 'Al2' at index 11 converted to 'Al2_2'
the first duplicated label 'Al11'  converted to 'Al11_1'
duplicated label 'Al11' at index 15 converted to 'Al11_2'
the first duplicated label 'Al22'  converted to 'Al22_1'
duplicated label 'Al22' at index 17 converted to 'Al22_2'
;

loop_
_cod_related_entry_id
_cod_related_entry_database
_cod_related_entry_code
1 AMCSD 0001361
